data_2204728
loop_
_publ_author_name
'Me\<strovi\'c, Ernest'
'Bu\<car, Dejan-Kre\<simir'
'Halasz, Ivan'
'Stilinovi\'c, Vladimir'

_publ_section_title
;
 The first adduct of
 bis(1,3-diphenyl-1,3-propanedionato)oxovanadium(IV)
;
_journal_issue 12
_journal_name_full 'Acta Crystallographica Section E'
_journal_page_first m1920
_journal_page_last m1922
_journal_paper_doi 10.1107/S1600536804029915
_journal_volume 60
_journal_year 2004
_chemical_formula_iupac '[V (C15 H10 O2)2 O (C5 H5 N)]'
_chemical_formula_moiety 'C35 H27 N O5 V'
_chemical_formula_sum 'C35 H27 N O5 V'
_chemical_formula_weight 592.52
_chemical_name_systematic
;
bis(1,3-diphenyl-1,3-propanedionato-\k^2^O,O')oxo(pyridine-\kN)vanadium(IV)
;
_space_group_IT_number 14
_symmetry_cell_setting monoclinic
_symmetry_space_group_name_Hall '-P 2ybc'
_symmetry_space_group_name_H-M 'P 1 21/c 1'
_atom_sites_solution_hydrogens geom
_atom_sites_solution_primary direct
_atom_sites_solution_secondary difmap
_audit_creation_method SHELXL97
_cell_angle_alpha 90.00
_cell_angle_beta 97.920(18)
_cell_angle_gamma 90.00
_cell_formula_units_Z 4
_cell_length_a 15.291(4)
_cell_length_b 18.973(4)
_cell_length_c 9.831(2)
_cell_measurement_reflns_used 2609
_cell_measurement_temperature 100.0(10)
_cell_measurement_theta_max 14.5
_cell_measurement_theta_min 2.3
_cell_volume 2824.9(11)
_computing_cell_refinement 'CrysAlisRED (Oxford Diffraction, 2003)'
_computing_data_collection 'CrysAlisCCD (Oxford Diffraction, 2003)'
_computing_data_reduction CrysAlisRED
_computing_molecular_graphics 'ORTEP-3 for Windows (Farrugia, 1997) and SCHAKAL99 (Keller & Pierrard, 1999)'
_computing_publication_material 'WinGX (Farrugia, 1999) and PARST97 (Nardelli, 1995)'
_computing_structure_refinement 'SHELXL97 (Sheldrick, 1997)'
_computing_structure_solution 'SHELXS97 (Sheldrick, 1997)'
_diffrn_ambient_temperature 100.0(10)
_diffrn_measured_fraction_theta_full 0.967
_diffrn_measured_fraction_theta_max 0.967
_diffrn_measurement_device_type 'Oxford Xcalibur 3 CCD area-detector'
_diffrn_measurement_method \w
_diffrn_radiation_monochromator graphite
_diffrn_radiation_source 'fine-focus sealed tube'
_diffrn_radiation_type MoK\a
_diffrn_radiation_wavelength 0.71073
_diffrn_reflns_av_R_equivalents 0.0481
_diffrn_reflns_av_sigmaI/netI 0.0665
_diffrn_reflns_limit_h_max 18
_diffrn_reflns_limit_h_min -18
_diffrn_reflns_limit_k_max 22
_diffrn_reflns_limit_k_min -22
_diffrn_reflns_limit_l_max 11
_diffrn_reflns_limit_l_min -11
_diffrn_reflns_number 20841
_diffrn_reflns_theta_full 25.09
_diffrn_reflns_theta_max 25.09
_diffrn_reflns_theta_min 4.20
_diffrn_standards_decay_% 0
_diffrn_standards_interval_time 60
_diffrn_standards_number '3 frames'
_exptl_absorpt_coefficient_mu 0.397
_exptl_absorpt_correction_T_max 0.924
_exptl_absorpt_correction_T_min 0.867
_exptl_absorpt_correction_type analytical
_exptl_absorpt_process_details '(Alcock, 1970)'
_exptl_crystal_colour 'dark red'
_exptl_crystal_density_diffrn 1.393
_exptl_crystal_density_meas ?
_exptl_crystal_density_method .
_exptl_crystal_description prism
_exptl_crystal_F_000 1228
_exptl_crystal_size_max 0.2
_exptl_crystal_size_mid 0.1
_exptl_crystal_size_min 0.1
_refine_diff_density_max 0.318
_refine_diff_density_min -0.379
_refine_ls_extinction_method none
_refine_ls_goodness_of_fit_ref 0.943
_refine_ls_hydrogen_treatment constr
_refine_ls_matrix_type full
_refine_ls_number_parameters 379
_refine_ls_number_reflns 4865
_refine_ls_number_restraints 0
_refine_ls_restrained_S_all 0.943
_refine_ls_R_factor_all 0.0646
_refine_ls_R_factor_gt 0.0379
_refine_ls_shift/su_max 0.001
_refine_ls_shift/su_mean 0.000
_refine_ls_structure_factor_coef Fsqd
_refine_ls_weighting_details 'calc w = 1/[\s^2^(Fo^2^)+(0.0352P)^2^] where P=(Fo^2^+2Fc^2^)/3'
_refine_ls_weighting_scheme calc
_refine_ls_wR_factor_gt 0.0726
_refine_ls_wR_factor_ref 0.0805
_reflns_number_gt 3404
_reflns_number_total 4865
_reflns_threshold_expression I>2\s(I)
_cod_data_source_file kp6017.cif
_cod_data_source_block I
_cod_original_cell_volume 2824.9(10)
_cod_original_sg_symbol_H-M P21/c
_cod_database_code 2204728
_cod_database_fobs_code 2204728

loop_
_symmetry_equiv_pos_as_xyz
'x, y, z'
'-x, y+1/2, -z+1/2'
'-x, -y, -z'
'x, -y-1/2, z-1/2'

loop_
_atom_site_label
_atom_site_fract_x
_atom_site_fract_y
_atom_site_fract_z
_atom_site_U_iso_or_equiv
_atom_site_adp_type
_atom_site_calc_flag
_atom_site_refinement_flags
_atom_site_occupancy
_atom_site_type_symbol
V 0.17251(3) 0.99135(2) 0.67074(4) 0.01789(12) Uani d . 1 V
O32 0.26203(10) 1.05715(8) 0.80110(15) 0.0180(4) Uani d . 1 O
O21 0.27897(10) 0.96935(8) 0.58355(15) 0.0208(4) Uani d . 1 O
O31 0.21016(10) 0.92133(7) 0.81687(15) 0.0184(4) Uani d . 1 O
O1 0.10397(11) 0.94028(8) 0.58141(15) 0.0234(4) Uani d . 1 O
O22 0.15385(10) 1.07529(8) 0.55183(15) 0.0207(4) Uani d . 1 O
N 0.07582(13) 1.03422(9) 0.78659(19) 0.0183(5) Uani d . 1 N
C33 0.31471(15) 1.04200(12) 0.9088(2) 0.0168(5) Uani d . 1 C
C31 0.26881(15) 0.91849(11) 0.9232(2) 0.0169(5) Uani d . 1 C
C215 0.05934(16) 1.16635(12) 0.3699(2) 0.0211(6) Uani d . 1 C
H215 0.0270 1.1392 0.4240 0.025 Uiso calc R 1 H
C22 0.25636(15) 1.05033(12) 0.4002(2) 0.0191(6) Uani d . 1 C
H22 0.2743 1.0627 0.3168 0.023 Uiso calc R 1 H
C314 0.21122(17) 0.73395(12) 1.0153(2) 0.0232(6) Uani d . 1 C
H314 0.1720 0.6990 0.9798 0.028 Uiso calc R 1 H
C310 0.27182(15) 0.85008(11) 0.9986(2) 0.0161(5) Uani d . 1 C
C24 0.37982(15) 0.96140(11) 0.4275(2) 0.0174(5) Uani d . 1 C
C32 0.32303(15) 0.97521(11) 0.9685(2) 0.0184(5) Uani d . 1 C
H32 0.3671 0.9681 1.0424 0.022 Uiso calc R 1 H
C315 0.21310(16) 0.79739(12) 0.9481(2) 0.0213(6) Uani d . 1 C
H315 0.1745 0.8051 0.8678 0.026 Uiso calc R 1 H
C45 0.09385(17) 1.05703(12) 0.9169(2) 0.0232(6) Uani d . 1 C
H45 0.1506 1.0506 0.9629 0.028 Uiso calc R 1 H
C29 0.40780(16) 0.89668(12) 0.4820(2) 0.0220(6) Uani d . 1 C
H29 0.3748 0.8737 0.5412 0.026 Uiso calc R 1 H
C37 0.44293(19) 1.20979(13) 1.1460(3) 0.0298(7) Uani d . 1 C
H37 0.4677 1.2453 1.2042 0.036 Uiso calc R 1 H
C35 0.44751(17) 1.09342(13) 1.0573(2) 0.0246(6) Uani d . 1 C
H35 0.4774 1.0510 1.0525 0.029 Uiso calc R 1 H
C211 0.19360(17) 1.19013(13) 0.2792(2) 0.0274(6) Uani d . 1 C
H211 0.2518 1.1790 0.2708 0.033 Uiso calc R 1 H
C25 0.43036(15) 0.99494(12) 0.3403(2) 0.0184(5) Uani d . 1 C
H25 0.4129 1.0386 0.3029 0.022 Uiso calc R 1 H
C23 0.30062(15) 0.99493(11) 0.4731(2) 0.0166(5) Uani d . 1 C
C313 0.26746(17) 0.72225(12) 1.1349(3) 0.0251(6) Uani d . 1 C
H313 0.2661 0.6794 1.1805 0.030 Uiso calc R 1 H
C41 -0.00697(17) 1.04247(12) 0.7233(3) 0.0243(6) Uani d . 1 C
H41 -0.0208 1.0264 0.6335 0.029 Uiso calc R 1 H
C34 0.36404(16) 1.10154(12) 0.9832(2) 0.0179(6) Uani d . 1 C
C21 0.18753(15) 1.08846(11) 0.4428(2) 0.0169(5) Uani d . 1 C
C311 0.32873(16) 0.83759(12) 1.1197(2) 0.0236(6) Uani d . 1 C
H311 0.3687 0.8721 1.1550 0.028 Uiso calc R 1 H
C26 0.50675(16) 0.96368(12) 0.3087(2) 0.0217(6) Uani d . 1 C
H26 0.5403 0.9865 0.2501 0.026 Uiso calc R 1 H
C210 0.14694(15) 1.14899(11) 0.3617(2) 0.0184(6) Uani d . 1 C
C214 0.01993(17) 1.22307(12) 0.2991(2) 0.0267(6) Uani d . 1 C
H214 -0.0388 1.2337 0.3047 0.032 Uiso calc R 1 H
C28 0.48376(16) 0.86580(12) 0.4499(2) 0.0248(6) Uani d . 1 C
H28 0.5015 0.8222 0.4871 0.030 Uiso calc R 1 H
C212 0.15383(18) 1.24725(14) 0.2099(3) 0.0353(7) Uani d . 1 C
H212 0.1858 1.2747 0.1558 0.042 Uiso calc R 1 H
C213 0.06776(18) 1.26428(13) 0.2196(2) 0.0305(7) Uani d . 1 C
H213 0.0417 1.3033 0.1730 0.037 Uiso calc R 1 H
C38 0.36179(19) 1.21969(13) 1.0676(3) 0.0320(7) Uani d . 1 C
H38 0.3333 1.2629 1.0703 0.038 Uiso calc R 1 H
C312 0.32582(17) 0.77396(12) 1.1872(3) 0.0274(6) Uani d . 1 C
H312 0.3635 0.7660 1.2684 0.033 Uiso calc R 1 H
C27 0.53358(16) 0.89919(12) 0.3632(2) 0.0238(6) Uani d . 1 C
H27 0.5850 0.8784 0.3415 0.029 Uiso calc R 1 H
C36 0.48680(18) 1.14707(13) 1.1376(2) 0.0285(6) Uani d . 1 C
H36 0.5429 1.1409 1.1861 0.034 Uiso calc R 1 H
C39 0.32224(17) 1.16637(12) 0.9850(2) 0.0258(6) Uani d . 1 C
H39 0.2681 1.1739 0.9311 0.031 Uiso calc R 1 H
C43 -0.05173(19) 1.09770(14) 0.9181(3) 0.0366(7) Uani d . 1 C
H43 -0.0945 1.1195 0.9623 0.044 Uiso calc R 1 H
C44 0.03267(18) 1.08919(13) 0.9846(3) 0.0325(7) Uani d . 1 C
H44 0.0479 1.1051 1.0743 0.039 Uiso calc R 1 H
C42 -0.07233(17) 1.07373(13) 0.7858(3) 0.0326(7) Uani d . 1 C
H42 -0.1293 1.0785 0.7393 0.039 Uiso calc R 1 H

loop_
_atom_site_aniso_label
_atom_site_aniso_U_11
_atom_site_aniso_U_22
_atom_site_aniso_U_33
_atom_site_aniso_U_12
_atom_site_aniso_U_13
_atom_site_aniso_U_23
V 0.0194(2) 0.0191(2) 0.0153(2) 0.00058(19) 0.00266(18) 0.00189(18)
O32 0.0177(10) 0.0187(9) 0.0172(9) -0.0001(7) 0.0004(8) 0.0027(7)
O21 0.0237(10) 0.0211(9) 0.0180(9) 0.0040(7) 0.0047(8) 0.0041(7)
O31 0.0213(10) 0.0169(9) 0.0163(9) -0.0029(7) -0.0002(8) -0.0006(7)
O1 0.0256(10) 0.0240(9) 0.0195(9) -0.0022(8) -0.0007(8) -0.0002(7)
O22 0.0228(10) 0.0235(9) 0.0164(9) 0.0024(7) 0.0046(8) 0.0021(7)
N 0.0182(12) 0.0195(11) 0.0173(11) -0.0022(9) 0.0027(10) 0.0039(9)
C33 0.0119(14) 0.0197(13) 0.0198(13) 0.0008(10) 0.0053(12) 0.0000(11)
C31 0.0152(14) 0.0200(13) 0.0165(13) 0.0028(11) 0.0058(12) -0.0004(10)
C215 0.0251(15) 0.0205(13) 0.0174(13) 0.0006(11) 0.0014(12) 0.0012(10)
C22 0.0200(15) 0.0236(13) 0.0138(12) -0.0002(11) 0.0029(11) 0.0032(10)
C314 0.0277(16) 0.0184(13) 0.0253(15) -0.0033(11) 0.0101(13) -0.0023(11)
C310 0.0157(14) 0.0165(12) 0.0167(13) 0.0024(10) 0.0039(11) -0.0001(10)
C24 0.0184(14) 0.0177(12) 0.0152(12) -0.0005(10) -0.0014(11) -0.0048(10)
C32 0.0168(14) 0.0180(13) 0.0193(13) 0.0002(10) -0.0008(11) 0.0005(10)
C315 0.0229(15) 0.0219(13) 0.0194(13) -0.0003(11) 0.0036(12) 0.0008(11)
C45 0.0185(14) 0.0306(14) 0.0201(13) -0.0041(11) 0.0010(12) -0.0015(11)
C29 0.0252(15) 0.0216(13) 0.0196(13) -0.0023(11) 0.0045(12) -0.0010(11)
C37 0.0392(19) 0.0248(15) 0.0255(15) -0.0146(13) 0.0044(14) -0.0028(12)
C35 0.0253(16) 0.0214(14) 0.0263(14) -0.0016(11) 0.0008(13) 0.0030(11)
C211 0.0265(16) 0.0287(15) 0.0277(14) 0.0007(12) 0.0063(13) 0.0083(12)
C25 0.0205(14) 0.0207(13) 0.0131(12) 0.0011(11) -0.0005(11) 0.0004(10)
C23 0.0175(13) 0.0182(12) 0.0135(12) -0.0042(10) -0.0005(11) -0.0028(10)
C313 0.0366(17) 0.0164(13) 0.0244(15) 0.0034(12) 0.0117(14) 0.0039(11)
C41 0.0201(16) 0.0276(14) 0.0239(14) -0.0009(12) -0.0009(13) 0.0026(11)
C34 0.0206(15) 0.0181(12) 0.0151(12) -0.0039(11) 0.0024(12) 0.0029(10)
C21 0.0170(14) 0.0171(12) 0.0155(12) -0.0056(10) -0.0018(11) -0.0011(10)
C311 0.0258(16) 0.0195(13) 0.0247(14) -0.0021(11) 0.0003(13) 0.0012(11)
C26 0.0197(15) 0.0295(14) 0.0156(12) -0.0040(11) 0.0008(11) -0.0034(11)
C210 0.0209(15) 0.0192(13) 0.0141(12) -0.0021(11) -0.0010(11) -0.0009(10)
C214 0.0279(16) 0.0279(15) 0.0240(14) 0.0068(12) 0.0022(13) -0.0024(12)
C28 0.0292(16) 0.0196(13) 0.0246(14) 0.0074(12) 0.0007(13) -0.0040(11)
C212 0.0391(19) 0.0336(16) 0.0351(16) 0.0035(14) 0.0115(15) 0.0167(13)
C213 0.0411(19) 0.0230(14) 0.0268(15) 0.0114(13) 0.0020(14) 0.0076(12)
C38 0.0352(19) 0.0198(14) 0.0421(17) -0.0035(13) 0.0093(16) -0.0044(12)
C312 0.0317(17) 0.0240(14) 0.0250(14) 0.0018(12) -0.0018(13) 0.0058(11)
C27 0.0244(15) 0.0253(14) 0.0219(14) 0.0043(11) 0.0041(12) -0.0051(11)
C36 0.0270(16) 0.0279(15) 0.0279(15) -0.0111(12) -0.0060(13) 0.0065(12)
C39 0.0243(16) 0.0217(14) 0.0313(15) -0.0026(11) 0.0032(13) 0.0029(12)
C43 0.0281(18) 0.0347(16) 0.0512(19) 0.0031(13) 0.0206(16) -0.0064(14)
C44 0.0347(18) 0.0358(16) 0.0297(15) -0.0058(13) 0.0141(14) -0.0098(13)
C42 0.0178(16) 0.0353(16) 0.0440(18) 0.0054(12) 0.0018(14) 0.0046(14)

loop_
_atom_type_symbol
_atom_type_description
_atom_type_scat_dispersion_real
_atom_type_scat_dispersion_imag
_atom_type_scat_source
C C 0.0033 0.0016 'International Tables Vol C Tables 4.2.6.8 and 6.1.1.4'
H H 0.0000 0.0000 'International Tables Vol C Tables 4.2.6.8 and 6.1.1.4'
O O 0.0106 0.0060 'International Tables Vol C Tables 4.2.6.8 and 6.1.1.4'
N N 0.0061 0.0033 'International Tables Vol C Tables 4.2.6.8 and 6.1.1.4'
V V 0.3005 0.5294 'International Tables Vol C Tables 4.2.6.8 and 6.1.1.4'

loop_
_geom_angle_atom_site_label_1
_geom_angle_atom_site_label_2
_geom_angle_atom_site_label_3
_geom_angle
_geom_angle_publ_flag
O1 V O22 97.67(7) yes
O1 V O31 95.44(8) yes
O22 V O31 166.88(7) yes
O1 V O21 98.62(7) yes
O22 V O21 88.52(6) yes
O31 V O21 89.91(6) yes
O1 V O32 176.64(7) yes
O22 V O32 84.97(6) yes
O31 V O32 81.91(6) yes
O21 V O32 83.49(6) yes
O1 V N 94.23(8) yes
O22 V N 87.39(6) yes
O31 V N 91.26(7) yes
O21 V N 166.93(7) yes
O32 V N 83.79(7) yes
C33 O32 V 130.19(14) yes
C23 O21 V 127.77(14) yes
C31 O31 V 136.04(14) yes
C21 O22 V 127.85(14) yes
C41 N C45 117.5(2) yes
C41 N V 118.25(15) yes
C45 N V 124.17(17) yes
O32 C33 C32 124.5(2) yes
O32 C33 C34 117.1(2) yes
C32 C33 C34 118.1(2) yes
O31 C31 C32 123.2(2) yes
O31 C31 C310 114.3(2) yes
C32 C31 C310 122.5(2) yes
C214 C215 C210 120.9(2) yes
C214 C215 H215 119.5 ?
C210 C215 H215 119.5 ?
C21 C22 C23 125.0(2) yes
C21 C22 H22 117.5 ?
C23 C22 H22 117.5 ?
C315 C314 C313 120.0(2) yes
C315 C314 H314 120.0 ?
C313 C314 H314 120.0 ?
C315 C310 C311 118.6(2) yes
C315 C310 C31 118.3(2) yes
C311 C310 C31 123.0(2) yes
C29 C24 C25 118.6(2) yes
C29 C24 C23 118.88(19) yes
C25 C24 C23 122.4(2) yes
C31 C32 C33 123.5(2) yes
C31 C32 H32 118.3 ?
C33 C32 H32 118.3 ?
C314 C315 C310 120.9(2) yes
C314 C315 H315 119.5 ?
C310 C315 H315 119.5 ?
N C45 C44 123.0(2) yes
N C45 H45 118.5 ?
C44 C45 H45 118.5 ?
C28 C29 C24 121.0(2) yes
C28 C29 H29 119.5 ?
C24 C29 H29 119.5 ?
C36 C37 C38 119.5(2) yes
C36 C37 H37 120.2 ?
C38 C37 H37 120.2 ?
C36 C35 C34 121.1(2) yes
C36 C35 H35 119.5 ?
C34 C35 H35 119.5 ?
C212 C211 C210 120.2(2) yes
C212 C211 H211 119.9 ?
C210 C211 H211 119.9 ?
C26 C25 C24 120.1(2) yes
C26 C25 H25 119.9 ?
C24 C25 H25 119.9 ?
O21 C23 C22 124.1(2) yes
O21 C23 C24 114.3(2) yes
C22 C23 C24 121.64(18) yes
C314 C313 C312 120.0(2) yes
C314 C313 H313 120.0 ?
C312 C313 H313 120.0 ?
N C41 C42 122.7(2) yes
N C41 H41 118.7 ?
C42 C41 H41 118.7 ?
C39 C34 C35 118.9(2) yes
C39 C34 C33 118.3(2) yes
C35 C34 C33 122.6(2) yes
O22 C21 C22 124.2(2) yes
O22 C21 C210 114.53(19) yes
C22 C21 C210 121.31(19) yes
C312 C311 C310 120.1(2) yes
C312 C311 H311 120.0 ?
C310 C311 H311 120.0 ?
C27 C26 C25 120.7(2) yes
C27 C26 H26 119.7 ?
C25 C26 H26 119.7 ?
C211 C210 C215 118.4(2) yes
C211 C210 C21 122.5(2) yes
C215 C210 C21 119.12(19) yes
C215 C214 C213 119.9(2) yes
C215 C214 H214 120.0 ?
C213 C214 H214 120.0 ?
C27 C28 C29 120.2(2) yes
C27 C28 H28 119.9 ?
C29 C28 H28 119.9 ?
C213 C212 C211 120.9(2) yes
C213 C212 H212 119.5 ?
C211 C212 H212 119.5 ?
C212 C213 C214 119.5(2) yes
C212 C213 H213 120.2 ?
C214 C213 H213 120.2 ?
C37 C38 C39 121.0(2) yes
C37 C38 H38 119.5 ?
C39 C38 H38 119.5 ?
C313 C312 C311 120.3(2) yes
C313 C312 H312 119.8 ?
C311 C312 H312 119.8 ?
C28 C27 C26 119.4(2) yes
C28 C27 H27 120.3 ?
C26 C27 H27 120.3 ?
C37 C36 C35 119.9(3) yes
C37 C36 H36 120.1 ?
C35 C36 H36 120.1 ?
C38 C39 C34 119.4(2) yes
C38 C39 H39 120.3 ?
C34 C39 H39 120.3 ?
C42 C43 C44 119.3(2) yes
C42 C43 H43 120.3 ?
C44 C43 H43 120.3 ?
C45 C44 C43 118.8(2) yes
C45 C44 H44 120.6 ?
C43 C44 H44 120.6 ?
C43 C42 C41 118.6(3) yes
C43 C42 H42 120.7 ?
C41 C42 H42 120.7 ?

loop_
_geom_bond_atom_site_label_1
_geom_bond_atom_site_label_2
_geom_bond_distance
_geom_bond_publ_flag
V O1 1.5984(16) yes
V O22 1.9729(16) yes
V O31 1.9830(16) yes
V O21 1.9858(15) yes
V O32 2.1427(17) yes
V N 2.1469(18) yes
O32 C33 1.272(3) yes
O21 C23 1.274(2) yes
O31 C31 1.281(3) yes
O22 C21 1.276(2) yes
N C41 1.341(3) yes
N C45 1.344(3) yes
C33 C32 1.395(3) yes
C33 C34 1.492(3) yes
C31 C32 1.393(3) yes
C31 C310 1.492(3) yes
C215 C214 1.374(3) yes
C215 C210 1.393(3) yes
C215 H215 0.9300 ?
C22 C21 1.388(3) yes
C22 C23 1.393(3) yes
C22 H22 0.9300 ?
C314 C315 1.375(3) yes
C314 C313 1.376(3) yes
C314 H314 0.9300 ?
C310 C315 1.389(3) yes
C310 C311 1.395(3) yes
C24 C29 1.384(3) yes
C24 C25 1.385(3) yes
C24 C23 1.491(3) yes
C32 H32 0.9300 ?
C315 H315 0.9300 ?
C45 C44 1.365(3) yes
C45 H45 0.9300 ?
C29 C28 1.376(3) yes
C29 H29 0.9300 ?
C37 C36 1.374(3) yes
C37 C38 1.381(4) yes
C37 H37 0.9300 ?
C35 C36 1.375(3) yes
C35 C34 1.388(3) yes
C35 H35 0.9300 ?
C211 C212 1.376(3) yes
C211 C210 1.391(3) yes
C211 H211 0.9300 ?
C25 C26 1.383(3) yes
C25 H25 0.9300 ?
C313 C312 1.377(3) yes
C313 H313 0.9300 ?
C41 C42 1.377(3) yes
C41 H41 0.9300 ?
C34 C39 1.387(3) yes
C21 C210 1.484(3) yes
C311 C312 1.381(3) yes
C311 H311 0.9300 ?
C26 C27 1.375(3) yes
C26 H26 0.9300 ?
C214 C213 1.384(3) yes
C214 H214 0.9300 ?
C28 C27 1.374(3) yes
C28 H28 0.9300 ?
C212 C213 1.371(4) yes
C212 H212 0.9300 ?
C213 H213 0.9300 ?
C38 C39 1.383(3) yes
C38 H38 0.9300 ?
C312 H312 0.9300 ?
C27 H27 0.9300 ?
C36 H36 0.9300 ?
C39 H39 0.9300 ?
C43 C42 1.373(4) yes
C43 C44 1.374(4) yes
C43 H43 0.9300 ?
C44 H44 0.9300 ?
C42 H42 0.9300 ?
